data_4038250
loop_
_publ_author_name
'Matsubara, Ryosuke'
'Ando, Akihiro'
'Hasebe, Hayu'
'Kim, Hojin'
'Tsuneda, Takao'
'Hayashi, Masahiko'

_publ_section_title
;
 Synthesis and Synthetic Application of Chloro- and Bromofuroxans.
;
_journal_issue 9
_journal_name_full 'The Journal of organic chemistry'
_journal_page_first 5959
_journal_page_last 5972
_journal_paper_doi 10.1021/acs.joc.0c00326
_journal_volume 85
_journal_year 2020
_chemical_formula_sum 'C8 H5 Cl N2 O3'
_chemical_formula_weight 212.59
_chemical_name_common furoxan
_space_group_crystal_system monoclinic
_space_group_IT_number 4
_space_group_name_Hall 'P 2yb'
_space_group_name_H-M_alt 'P 1 21 1'
_atom_sites_solution_hydrogens geom
_cell_angle_alpha 90
_cell_angle_beta 92.046(3)
_cell_angle_gamma 90
_cell_formula_units_Z 2
_cell_length_a 6.5586(13)
_cell_length_b 7.4628(14)
_cell_length_c 8.5758(17)
_cell_measurement_reflns_used 1212
_cell_measurement_temperature 90.(2)
_cell_measurement_theta_max 27.4883
_cell_measurement_theta_min 2.3764
_cell_volume 419.48(14)
_computing_cell_refinement 'SAINT V8.38A (Bruker AXS Inc., 2017)'
_computing_data_reduction 'SAINT V8.38A (Bruker AXS Inc., 2017)'
_computing_molecular_graphics 'shelXle (C.B. Huebschle, rev 833)'
_computing_structure_refinement 'SHELXL-2016/6 (Sheldrick, 2016)'
_computing_structure_solution 'SHELXT 2014/5 (Sheldrick, 2014)'
_diffrn_ambient_temperature 90.(2)
_diffrn_detector_area_resol_mean 8.3333
_diffrn_measured_fraction_theta_full 0.995
_diffrn_measured_fraction_theta_max 0.995
_diffrn_measurement_device_type 'Bruker APEXII CCD area detector'
_diffrn_measurement_method 'phi and omega scans'
_diffrn_radiation_monochromator 'Bruker Helios multilayer confocal mirror'
_diffrn_radiation_source 'Bruker TXS fine-focus rotating anode'
_diffrn_radiation_type MoK\a
_diffrn_radiation_wavelength 0.71073
_diffrn_reflns_av_R_equivalents 0.0288
_diffrn_reflns_av_unetI/netI 0.0501
_diffrn_reflns_limit_h_max 8
_diffrn_reflns_limit_h_min -6
_diffrn_reflns_limit_k_max 6
_diffrn_reflns_limit_k_min -9
_diffrn_reflns_limit_l_max 11
_diffrn_reflns_limit_l_min -11
_diffrn_reflns_number 2452
_diffrn_reflns_theta_full 27.47
_diffrn_reflns_theta_max 27.47
_diffrn_reflns_theta_min 2.38
_diffrn_source 'rotating-anode X-ray tube'
_diffrn_source_type 'Bruker Turbo X-ray Source'
_exptl_absorpt_coefficient_mu 0.434
_exptl_absorpt_correction_T_max 0.99
_exptl_absorpt_correction_T_min 0.89
_exptl_absorpt_correction_type multi-scan
_exptl_absorpt_process_details
;
SADABS-2016/2 - Bruker AXS area detector scaling and absorption correction
;
_exptl_crystal_colour colourless
_exptl_crystal_density_diffrn 1.683
_exptl_crystal_density_method 'not measured'
_exptl_crystal_description block
_exptl_crystal_F_000 216
_exptl_crystal_size_max 0.067
_exptl_crystal_size_mid 0.039
_exptl_crystal_size_min 0.019
_refine_diff_density_max 0.274
_refine_diff_density_min -0.219
_refine_ls_abs_structure_details
;

Flack x determined using 564 quotients [(I+)-(I-)]/[(I+)+(I-)]
(Parsons, Flack and Wagner, Acta Cryst. B69 (2013) 249-259).
;
_refine_ls_abs_structure_Flack 0.03(6)
_refine_ls_extinction_method none
_refine_ls_goodness_of_fit_ref 1.030
_refine_ls_hydrogen_treatment constr
_refine_ls_matrix_type full
_refine_ls_number_parameters 127
_refine_ls_number_reflns 1663
_refine_ls_number_restraints 1
_refine_ls_restrained_S_all 1.029
_refine_ls_R_factor_all 0.0345
_refine_ls_R_factor_gt 0.0312
_refine_ls_shift/su_max 0.000
_refine_ls_shift/su_mean 0.000
_refine_ls_structure_factor_coef Fsqd
_refine_ls_weighting_details 'w=1/[\s^2^(Fo^2^)+(0.0375P)^2^] where P=(Fo^2^+2Fc^2^)/3'
_refine_ls_weighting_scheme calc
_refine_ls_wR_factor_gt 0.0734
_refine_ls_wR_factor_ref 0.0760
_reflns_number_gt 1555
_reflns_number_total 1663
_reflns_threshold_expression 'I > 2\s(I)'
_cod_data_source_file jo0c00326_si_004.cif
_cod_data_source_block HH121_3a
_cod_depositor_comments
;
The following automatic conversions were performed:

data item '_exptl_absorpt_correction_type' value 'Multi-Scan' was
changed to 'multi-scan' in accordance with the
/home/data/users/saulius/crontab/automatic-downloads/rss-feeds/ACS/lib/dictionaries/cif_core.dic
dictionary named 'cif_core.dic' version 2.4.2 last updated on
2011-04-26.

Automatic conversion script
Id: cif_fix_values 7556 2019-12-06 15:28:31Z antanas 

 Adding full bibliography for 4038245--4038253.cif.
;
_cod_database_code 4038250

loop_
_space_group_symop_operation_xyz
'x, y, z'
'-x, y+1/2, -z'

loop_
_atom_site_type_symbol
_atom_site_label
_atom_site_fract_x
_atom_site_fract_y
_atom_site_fract_z
_atom_site_U_iso_or_equiv
_atom_site_adp_type
_atom_site_calc_flag
_atom_site_refinement_flags_adp
_atom_site_refinement_flags_occupancy
_atom_site_refinement_flags_posn
_atom_site_occupancy
_atom_site_disorder_assembly
_atom_site_disorder_group
Cl Cl1 0.08626(10) 0.42860(10) 0.13108(8) 0.01835(18) Uani d . . . 1 . .
N N1 0.3826(4) 0.6391(4) 0.0445(3) 0.0164(5) Uani d . . . 1 . .
O O1 0.3128(4) 0.7002(3) -0.0803(3) 0.0214(5) Uani d . . . 1 . .
C C1 0.3163(4) 0.5265(4) 0.1495(3) 0.0136(6) Uani d . . . 1 . .
O O2 0.5819(4) 0.6965(3) 0.0962(3) 0.0181(5) Uani d . . . 1 . .
N N2 0.6292(4) 0.6130(3) 0.2390(3) 0.0162(5) Uani d . . . 1 . .
C C2 0.4716(4) 0.5136(4) 0.2682(3) 0.0130(6) Uani d . . . 1 . .
C C3 0.6270(4) 0.4035(4) 0.4979(3) 0.0144(6) Uani d . . . 1 . .
O O3 0.4525(3) 0.4115(3) 0.3942(2) 0.0157(4) Uani d . . . 1 . .
C C4 0.7970(5) 0.3093(4) 0.4533(4) 0.0156(6) Uani d . . . 1 . .
H H4 0.800463 0.253225 0.354027 0.019 Uiso calc U . R 1 . .
C C5 0.9629(5) 0.2994(4) 0.5590(3) 0.0163(6) Uani d . . . 1 . .
H H5 1.082769 0.237394 0.531227 0.02 Uiso calc U . R 1 . .
C C6 0.9541(5) 0.3798(4) 0.7048(3) 0.0172(7) Uani d . . . 1 . .
H H6 1.068072 0.373447 0.776143 0.021 Uiso calc U . R 1 . .
C C7 0.7790(5) 0.4690(4) 0.7461(3) 0.0177(7) Uani d . . . 1 . .
H H7 0.772941 0.522318 0.846375 0.021 Uiso calc U . R 1 . .
C C8 0.6126(5) 0.4812(4) 0.6427(3) 0.0155(7) Uani d . . . 1 . .
H H8 0.491803 0.541612 0.670952 0.019 Uiso calc U . R 1 . .

loop_
_atom_site_aniso_label
_atom_site_aniso_U_11
_atom_site_aniso_U_22
_atom_site_aniso_U_33
_atom_site_aniso_U_12
_atom_site_aniso_U_13
_atom_site_aniso_U_23
Cl1 0.0130(3) 0.0236(4) 0.0183(3) -0.0024(3) -0.0022(2) 0.0007(3)
N1 0.0163(13) 0.0192(13) 0.0136(12) 0.0010(10) -0.0004(10) 0.0002(10)
O1 0.0236(12) 0.0278(13) 0.0124(11) 0.0028(9) -0.0033(9) 0.0058(9)
C1 0.0118(14) 0.0152(14) 0.0136(14) -0.0001(12) -0.0003(11) 0.0003(11)
O2 0.0169(12) 0.0216(12) 0.0157(11) -0.0026(9) 0.0003(9) 0.0043(9)
N2 0.0179(13) 0.0179(13) 0.0125(12) 0.0007(10) -0.0010(10) 0.0020(10)
C2 0.0142(15) 0.0123(14) 0.0126(13) 0.0009(11) -0.0003(11) -0.0004(11)
C3 0.0138(13) 0.0136(15) 0.0156(13) -0.0020(12) -0.0032(11) 0.0030(13)
O3 0.0134(9) 0.0199(11) 0.0137(9) -0.0029(10) -0.0024(7) 0.0049(10)
C4 0.0166(16) 0.0162(14) 0.0141(14) -0.0009(12) 0.0011(12) -0.0002(12)
C5 0.0153(15) 0.0165(15) 0.0171(15) 0.0016(12) -0.0007(12) 0.0029(12)
C6 0.0167(14) 0.0175(17) 0.0169(14) -0.0006(11) -0.0051(12) 0.0010(11)
C7 0.0258(17) 0.0134(17) 0.0137(14) 0.0000(11) -0.0019(12) -0.0007(11)
C8 0.0178(16) 0.0116(14) 0.0174(15) 0.0027(11) 0.0034(13) 0.0026(11)

loop_
_atom_type_symbol
_atom_type_description
_atom_type_scat_dispersion_real
_atom_type_scat_dispersion_imag
_atom_type_scat_source
C C 0.0033 0.0016 'International Tables Vol C Tables 4.2.6.8 and 6.1.1.4'
Cl Cl 0.1484 0.1585 'International Tables Vol C Tables 4.2.6.8 and 6.1.1.4'
N N 0.0061 0.0033 'International Tables Vol C Tables 4.2.6.8 and 6.1.1.4'
O O 0.0106 0.0060 'International Tables Vol C Tables 4.2.6.8 and 6.1.1.4'
H H 0.0000 0.0000 'International Tables Vol C Tables 4.2.6.8 and 6.1.1.4'

loop_
_geom_angle_atom_site_label_1
_geom_angle_atom_site_label_2
_geom_angle_atom_site_label_3
_geom_angle_site_symmetry_1
_geom_angle_site_symmetry_3
_geom_angle
_geom_angle_publ_flag
O1 N1 C1 . . 134.9(3) ?
O1 N1 O2 . . 117.7(2) ?
C1 N1 O2 . . 107.4(2) ?
N1 C1 C2 . . 106.8(3) ?
N1 C1 Cl1 . . 122.1(2) ?
C2 C1 Cl1 . . 131.2(2) ?
N2 O2 N1 . . 108.0(2) ?
C2 N2 O2 . . 105.7(2) ?
N2 C2 O3 . . 125.4(3) ?
N2 C2 C1 . . 112.2(3) ?
O3 C2 C1 . . 122.4(3) ?
C8 C3 C4 . . 123.0(3) ?
C8 C3 O3 . . 117.8(3) ?
C4 C3 O3 . . 119.1(2) ?
C2 O3 C3 . . 115.7(2) ?
C3 C4 C5 . . 117.8(3) ?
C3 C4 H4 . . 121.1 ?
C5 C4 H4 . . 121.1 ?
C6 C5 C4 . . 120.4(3) ?
C6 C5 H5 . . 119.8 ?
C4 C5 H5 . . 119.8 ?
C7 C6 C5 . . 119.9(3) ?
C7 C6 H6 . . 120.0 ?
C5 C6 H6 . . 120.0 ?
C8 C7 C6 . . 120.7(3) ?
C8 C7 H7 . . 119.6 ?
C6 C7 H7 . . 119.6 ?
C3 C8 C7 . . 118.1(3) ?
C3 C8 H8 . . 120.9 ?
C7 C8 H8 . . 120.9 ?

loop_
_geom_bond_atom_site_label_1
_geom_bond_atom_site_label_2
_geom_bond_site_symmetry_2
_geom_bond_distance
_geom_bond_publ_flag
Cl1 C1 . 1.679(3) ?
N1 O1 . 1.236(3) ?
N1 C1 . 1.317(4) ?
N1 O2 . 1.431(3) ?
C1 C2 . 1.418(4) ?
O2 N2 . 1.399(3) ?
N2 C2 . 1.304(4) ?
C2 O3 . 1.331(3) ?
C3 C8 . 1.377(4) ?
C3 C4 . 1.384(4) ?
C3 O3 . 1.425(3) ?
C4 C5 . 1.393(4) ?
C4 H4 . 0.95 ?
C5 C6 . 1.390(4) ?
C5 H5 . 0.95 ?
C6 C7 . 1.384(4) ?
C6 H6 . 0.95 ?
C7 C8 . 1.384(4) ?
C7 H7 . 0.95 ?
C8 H8 . 0.95 ?
